data_2236648
loop_
_publ_author_name
'Benslimane, Meriem'
'Merazig, Hocine'
'Daran, Jean-Claude'
'Zeghouan, Ouahida'

_publ_section_title
;
 Tris[4-(dimethylamino)pyridinium][(bis-\m-dichlorido)-decaaquadichloridodineodymium(III)]
 pentachloride dihydrate
;
_journal_coeditor_code SU2506
_journal_issue 11
_journal_name_full 'Acta Crystallographica Section E'
_journal_page_first m1342
_journal_page_last m1343
_journal_paper_doi 10.1107/S1600536812041724
_journal_volume 68
_journal_year 2012
_chemical_formula_iupac '(C7 H11 N2)3 [Nd2 Cl4 (H2 O)10] Cl5 , 2H2 O'
_chemical_formula_moiety 'Cl4 H20 Nd2 O10, 3(C7 H11 N2), 5(Cl), 2(H2 O)'
_chemical_formula_sum 'C21 H57 Cl9 N6 Nd2 O12'
_chemical_formula_weight 1193.26
_chemical_name_systematic
;
Tris[4-(dimethylamino)pyridinium][(bis-\m-dichlorido)-decaaqua\
dichloridodineodymium(III)] pentachloride dihydrate
;
_space_group_IT_number 2
_symmetry_cell_setting triclinic
_symmetry_space_group_name_Hall '-P 1'
_symmetry_space_group_name_H-M 'P -1'
_atom_sites_solution_hydrogens geom
_atom_sites_solution_primary direct
_atom_sites_solution_secondary difmap
_audit_creation_method SHELXL-97
_cell_angle_alpha 74.855(4)
_cell_angle_beta 69.780(4)
_cell_angle_gamma 85.075(4)
_cell_formula_units_Z 1
_cell_length_a 9.5172(4)
_cell_length_b 10.7739(5)
_cell_length_c 11.9976(5)
_cell_measurement_reflns_used 15563
_cell_measurement_temperature 180(2)
_cell_measurement_theta_max 28.45
_cell_measurement_theta_min 2.99
_cell_volume 1114.28(9)
_computing_cell_refinement 'CrysAlisPro (Agilent, 2011)'
_computing_data_collection 'CrysAlisPro (Agilent, 2011)'
_computing_data_reduction 'CrysAlisPro (Agilent, 2011)'
_computing_molecular_graphics 'ORTEPIII (Burnett & Johnson, 1996) and ORTEP-3 for Windows (Farrugia, 2012)'
_computing_publication_material 'SHELXL97 (Sheldrick, 2008)'
_computing_structure_refinement 'SHELXL97 (Sheldrick, 2008)'
_computing_structure_solution 'SIR92 (Altomare <i>et al.</i>, 1993)'
_diffrn_ambient_temperature 180(2)
_diffrn_detector_area_resol_mean 8.2632
_diffrn_measured_fraction_theta_full 0.999
_diffrn_measured_fraction_theta_max 0.999
_diffrn_measurement_device_type 'Agilent Xcalibur Sapphire1'
_diffrn_measurement_method '\w scans'
_diffrn_radiation_monochromator graphite
_diffrn_radiation_source 'fine-focus sealed tube'
_diffrn_radiation_type MoK\a
_diffrn_radiation_wavelength 0.71073
_diffrn_reflns_av_R_equivalents 0.0342
_diffrn_reflns_av_sigmaI/netI 0.0234
_diffrn_reflns_limit_h_max 11
_diffrn_reflns_limit_h_min -11
_diffrn_reflns_limit_k_max 13
_diffrn_reflns_limit_k_min -13
_diffrn_reflns_limit_l_max 14
_diffrn_reflns_limit_l_min -14
_diffrn_reflns_number 23060
_diffrn_reflns_theta_full 26.37
_diffrn_reflns_theta_max 26.37
_diffrn_reflns_theta_min 3.00
_exptl_absorpt_coefficient_mu 2.898
_exptl_absorpt_correction_T_max 0.633
_exptl_absorpt_correction_T_min 0.475
_exptl_absorpt_correction_type multi-scan
_exptl_absorpt_process_details
;
(CrysAlis PRO; Agilent, 2011)
;
_exptl_crystal_colour colourless
_exptl_crystal_density_diffrn 1.778
_exptl_crystal_density_method 'not measured'
_exptl_crystal_description platelet
_exptl_crystal_F_000 594
_exptl_crystal_size_max 0.36
_exptl_crystal_size_mid 0.22
_exptl_crystal_size_min 0.162
_refine_diff_density_max 0.953
_refine_diff_density_min -1.759
_refine_ls_extinction_method none
_refine_ls_goodness_of_fit_ref 1.111
_refine_ls_hydrogen_treatment constr
_refine_ls_matrix_type full
_refine_ls_number_parameters 210
_refine_ls_number_reflns 4551
_refine_ls_number_restraints 0
_refine_ls_restrained_S_all 1.111
_refine_ls_R_factor_all 0.0356
_refine_ls_R_factor_gt 0.0289
_refine_ls_shift/su_max 0.000
_refine_ls_shift/su_mean 0.000
_refine_ls_structure_factor_coef Fsqd
_refine_ls_weighting_details 'calc w=1/[\s^2^(Fo^2^)+(0.0222P)^2^+2.5244P] where P=(Fo^2^+2Fc^2^)/3'
_refine_ls_weighting_scheme calc
_refine_ls_wR_factor_gt 0.0633
_refine_ls_wR_factor_ref 0.0676
_reflns_number_gt 4088
_reflns_number_total 4551
_reflns_threshold_expression I>2\s(I)
_cod_data_source_file su2506.cif
_cod_data_source_block I
_cod_original_cell_volume 1114.28(8)
_cod_database_code 2236648
_cod_database_fobs_code 2236648

loop_
_symmetry_equiv_pos_site_id
_symmetry_equiv_pos_as_xyz
1 x,y,z
2 -x,-y,-z

loop_
_atom_site_aniso_label
_atom_site_aniso_U_11
_atom_site_aniso_U_22
_atom_site_aniso_U_33
_atom_site_aniso_U_12
_atom_site_aniso_U_13
_atom_site_aniso_U_23
Nd1 0.04100(10) 0.02170(10) 0.01700(10) 0.00170(10) -0.00770(10) -0.00300(10)
Cl1 0.0433(5) 0.0198(4) 0.0207(4) 0.0021(3) -0.0107(3) -0.0029(3)
Cl11 0.0362(5) 0.0397(5) 0.0472(6) -0.0027(4) -0.0187(4) 0.0017(4)
O11 0.0269(15) 0.070(2) 0.0489(18) 0.0026(14) 0.0025(13) -0.0175(16)
O12 0.114(3) 0.0252(14) 0.0345(16) 0.0054(16) -0.0362(18) -0.0082(12)
O13 0.150(5) 0.107(4) 0.0282(19) 0.053(3) 0.013(2) -0.011(2)
O14 0.118(3) 0.0475(19) 0.0464(19) 0.008(2) -0.049(2) -0.0110(15)
O15 0.075(2) 0.0263(14) 0.0281(14) -0.0017(14) -0.0222(14) 0.0009(11)
N31 0.061(4) 0.033(3) 0.056(3) -0.002(3) -0.021(3) 0.002(2)
N32 0.061(4) 0.033(3) 0.056(3) -0.002(3) -0.021(3) 0.002(2)
C31 0.031(2) 0.041(2) 0.047(2) 0.0040(17) -0.0102(17) -0.0080(18)
C32 0.031(2) 0.041(2) 0.047(2) 0.0040(17) -0.0102(17) -0.0080(18)
C33 0.031(2) 0.041(2) 0.047(2) 0.0040(17) -0.0102(17) -0.0080(18)
C34 0.031(2) 0.041(2) 0.047(2) 0.0040(17) -0.0102(17) -0.0080(18)
C35 0.031(2) 0.041(2) 0.047(2) 0.0040(17) -0.0102(17) -0.0080(18)
C36 0.091(8) 0.081(8) 0.096(9) 0.004(6) -0.028(7) 0.014(7)
C37 0.091(8) 0.081(8) 0.096(9) 0.004(6) -0.028(7) 0.014(7)
N11 0.050(2) 0.044(2) 0.060(3) -0.0031(18) -0.0208(19) 0.0069(19)
N12 0.093(4) 0.035(2) 0.064(3) -0.006(2) -0.042(3) -0.0022(19)
C11 0.035(2) 0.033(2) 0.037(2) -0.0004(16) -0.0106(17) -0.0046(17)
C12 0.034(2) 0.054(3) 0.051(3) -0.001(2) -0.008(2) -0.009(2)
C13 0.061(3) 0.060(3) 0.043(3) -0.027(3) -0.009(2) -0.003(2)
C14 0.073(4) 0.048(3) 0.080(4) 0.024(3) -0.030(3) -0.013(3)
C15 0.041(3) 0.056(3) 0.060(3) 0.012(2) -0.009(2) -0.007(2)
C16 0.074(4) 0.084(4) 0.066(4) -0.033(3) -0.018(3) 0.024(3)
C17 0.081(4) 0.056(4) 0.117(6) 0.021(3) -0.047(4) 0.008(4)
Cl3 0.0650(7) 0.0375(5) 0.0298(5) 0.0030(5) -0.0210(5) -0.0083(4)
Cl4 0.0507(7) 0.0898(10) 0.0383(6) 0.0214(7) 0.0100(5) 0.0094(6)
Cl6 0.0588(9) 0.0270(7) 0.0404(8) -0.0014(6) -0.0198(7) -0.0040(6)
O1W 0.128(3) 0.0297(16) 0.050(2) 0.0021(19) -0.042(2) -0.0041(14)

loop_
_atom_site_type_symbol
_atom_site_label
_atom_site_fract_x
_atom_site_fract_y
_atom_site_fract_z
_atom_site_U_iso_or_equiv
_atom_site_thermal_displace_type
_atom_site_calc_flag
_atom_site_refinement_flags
_atom_site_occupancy
_atom_site_disorder_assembly
_atom_site_disorder_group
Nd Nd1 0.48488(2) 0.51184(2) 0.18894(2) 0.02760(10) Uani d . 1.000 . .
Cl Cl1 0.49345(10) 0.66402(8) -0.04455(7) 0.0285(3) Uani d . 1.000 . .
Cl Cl11 0.79337(11) 0.51474(10) 0.06963(10) 0.0421(3) Uani d . 1.000 . .
O O11 0.2356(3) 0.4935(3) 0.1820(3) 0.0523(10) Uani d . 1.000 . .
O O12 0.4711(4) 0.7381(3) 0.1875(3) 0.0550(12) Uani d . 1.000 . .
O O13 0.2865(6) 0.5264(5) 0.3836(3) 0.111(2) Uani d . 1.000 . .
O O14 0.5955(5) 0.5337(3) 0.3421(3) 0.0655(13) Uani d . 1.000 . .
O O15 0.4930(4) 0.2980(3) 0.3127(2) 0.0432(9) Uani d . 1.000 . .
N N31 -0.00665(19) -0.11195(8) 1.07329(14) 0.0521(19) Uani d GP 0.500 A -1
N N32 0.0280(4) 0.25416(14) 0.8530(3) 0.0521(19) Uani d GP 0.500 A -1
C C31 0.00000 0.00000 1.00000 0.0413(12) Uani d SG 1.000 . .
C C32 0.14423(11) 0.0583(2) 0.9163(3) 0.0413(12) Uani d GP 0.500 A -1
C C33 0.1501(3) 0.1728(2) 0.8432(3) 0.0413(12) Uani d GP 0.500 A -1
C C34 -0.1136(3) 0.20203(19) 0.9333(4) 0.0413(12) Uani d GP 0.500 A -1
C C35 -0.12188(16) 0.08640(17) 1.0072(3) 0.0413(12) Uani d GP 0.500 A -1
C C36 -0.1501(3) -0.1736(2) 1.1571(3) 0.098(5) Uani d GP 0.500 A -1
C C37 0.1136(3) -0.20276(19) 1.0670(4) 0.098(5) Uani d GP 0.500 A -1
N N11 0.9754(4) -0.0990(4) 0.3994(4) 0.0544(14) Uani d . 1.000 . .
N N12 1.0009(6) 0.2582(4) 0.1682(4) 0.0614(18) Uani d . 1.000 . .
C C11 0.9844(4) 0.0171(4) 0.3236(4) 0.0362(12) Uani d . 1.000 . .
C C12 1.1192(5) 0.0674(5) 0.2318(4) 0.0488(16) Uani d . 1.000 . .
C C13 1.1231(6) 0.1873(5) 0.1574(4) 0.0572(17) Uani d . 1.000 . .
C C14 0.8722(7) 0.2147(5) 0.2527(6) 0.068(2) Uani d . 1.000 . .
C C15 0.8601(5) 0.0985(5) 0.3294(5) 0.0567(17) Uani d . 1.000 . .
C C16 0.8358(7) -0.1516(6) 0.4911(6) 0.083(2) Uani d . 1.000 . .
C C17 1.1055(7) -0.1817(6) 0.3913(7) 0.088(3) Uani d . 1.000 . .
Cl Cl3 0.51832(13) 0.21187(10) 0.57337(9) 0.0429(3) Uani d . 1.000 . .
Cl Cl4 0.07818(14) 0.49945(15) 0.64240(11) 0.0727(5) Uani d . 1.000 . .
Cl Cl6 0.50000 0.00000 0.00000 0.0420(5) Uani d S 1.000 . .
O O1W 0.5008(5) 0.0727(3) 0.2546(3) 0.0672(13) Uani d . 1.000 . .
H H111 0.14610 0.49370 0.23020 0.0790 Uiso d R 1.000 . .
H H112 0.23500 0.49450 0.11120 0.0790 Uiso d R 1.000 . .
H H121 0.48380 0.80390 0.12760 0.0820 Uiso d R 1.000 . .
H H122 0.46940 0.76020 0.25090 0.0820 Uiso d R 1.000 . .
H H131 0.23040 0.55930 0.34170 0.1670 Uiso d R 1.000 . .
H H132 0.23300 0.51220 0.45890 0.1670 Uiso d R 1.000 . .
H H141 0.55620 0.47610 0.40730 0.0980 Uiso d R 1.000 . .
H H142 0.68760 0.51610 0.31140 0.0980 Uiso d R 1.000 . .
H H151 0.50200 0.22980 0.28800 0.0650 Uiso d R 1.000 . .
H H152 0.50060 0.28000 0.38360 0.0650 Uiso d R 1.000 . .
H H32 0.23430 0.01240 0.91520 0.0490 Uiso c RP 0.500 A -1
H H32A 0.03790 0.33510 0.81110 0.0620 Uiso c RP 0.500 A -1
H H33 0.24240 0.20160 0.78040 0.0490 Uiso c RP 0.500 A -1
H H34 -0.20210 0.25030 0.93380 0.0490 Uiso c RP 0.500 A -1
H H35 -0.21530 0.05930 1.06910 0.0490 Uiso c RP 0.500 A -1
H H36A -0.13100 -0.25800 1.20490 0.1460 Uiso c RP 0.500 A -1
H H36B -0.21150 -0.18420 1.10930 0.1460 Uiso c RP 0.500 A -1
H H36C -0.20330 -0.11950 1.21270 0.1460 Uiso c RP 0.500 A -1
H H37A 0.07940 -0.28050 1.13340 0.1460 Uiso c RP 0.500 A -1
H H37B 0.19810 -0.16470 1.07540 0.1460 Uiso c RP 0.500 A -1
H H37C 0.14530 -0.22520 0.98780 0.1460 Uiso c RP 0.500 A -1
H H12 1.00550 0.33520 0.11860 0.0740 Uiso c R 1.000 . .
H H12A 1.20780 0.01730 0.22180 0.0590 Uiso c R 1.000 . .
H H13 1.21510 0.22070 0.09680 0.0690 Uiso c R 1.000 . .
H H14 0.78600 0.26750 0.25900 0.0820 Uiso c R 1.000 . .
H H15 0.76560 0.07030 0.38910 0.0680 Uiso c R 1.000 . .
H H16A 0.78800 -0.08910 0.53910 0.1240 Uiso c R 1.000 . .
H H16B 0.85550 -0.23100 0.54560 0.1240 Uiso c R 1.000 . .
H H16C 0.76920 -0.17030 0.45080 0.1240 Uiso c R 1.000 . .
H H17A 1.14130 -0.20270 0.31140 0.1320 Uiso c R 1.000 . .
H H17B 1.07790 -0.26110 0.45660 0.1320 Uiso c R 1.000 . .
H H17C 1.18490 -0.13720 0.40040 0.1320 Uiso c R 1.000 . .
H H11W 0.49450 -0.00300 0.30050 0.1000 Uiso d R 1.000 . .
H H12W 0.50320 0.06830 0.18430 0.1000 Uiso d R 1.000 . .

loop_
_atom_type_symbol
_atom_type_description
_atom_type_scat_dispersion_real
_atom_type_scat_dispersion_imag
_atom_type_scat_source
C C 0.0033 0.0016 'International Tables Vol C Tables 4.2.6.8 and 6.1.1.4'
H H 0.0000 0.0000 'International Tables Vol C Tables 4.2.6.8 and 6.1.1.4'
Cl Cl 0.1484 0.1585 'International Tables Vol C Tables 4.2.6.8 and 6.1.1.4'
N N 0.0061 0.0033 'International Tables Vol C Tables 4.2.6.8 and 6.1.1.4'
Nd Nd -0.1943 3.0179 'International Tables Vol C Tables 4.2.6.8 and 6.1.1.4'
O O 0.0106 0.0060 'International Tables Vol C Tables 4.2.6.8 and 6.1.1.4'

loop_
_geom_angle_atom_site_label_1
_geom_angle_atom_site_label_2
_geom_angle_atom_site_label_3
_geom_angle_site_symmetry_1
_geom_angle_site_symmetry_3
_geom_angle
_geom_angle_publ_flag
Cl1 Nd1 Cl11 . . 81.28(3) no
Cl1 Nd1 O11 . . 74.96(8) no
Cl1 Nd1 O12 . . 69.82(8) no
Cl1 Nd1 O13 . . 124.05(12) no
Cl1 Nd1 O14 . . 134.06(8) no
Cl1 Nd1 O15 . . 146.10(7) no
Cl1 Nd1 Cl1 . 2_665 74.27(2) no
Cl11 Nd1 O11 . . 148.14(8) no
Cl11 Nd1 O12 . . 94.54(9) no
Cl11 Nd1 O13 . . 144.01(13) no
Cl11 Nd1 O14 . . 74.88(10) no
Cl11 Nd1 O15 . . 91.79(9) no
Cl1 Nd1 Cl11 2_665 . 79.91(3) no
O11 Nd1 O12 . . 96.80(12) no
O11 Nd1 O13 . . 67.84(15) no
O11 Nd1 O14 . . 136.94(12) no
O11 Nd1 O15 . . 96.19(12) no
Cl1 Nd1 O11 2_665 . 73.49(8) no
O12 Nd1 O13 . . 74.71(15) no
O12 Nd1 O14 . . 73.57(12) no
O12 Nd1 O15 . . 144.06(10) no
Cl1 Nd1 O12 2_665 . 144.08(8) no
O13 Nd1 O14 . . 69.15(16) no
O13 Nd1 O15 . . 79.52(14) no
Cl1 Nd1 O13 2_665 . 128.31(13) no
O14 Nd1 O15 . . 74.08(11) no
Cl1 Nd1 O14 2_665 . 136.47(9) no
Cl1 Nd1 O15 2_665 . 71.85(7) no
Nd1 Cl1 Nd1 . 2_665 105.74(3) no
Nd1 O11 H111 . . 137.00 no
Nd1 O11 H112 . . 113.00 no
H111 O11 H112 . . 109.00 no
Nd1 O12 H121 . . 130.00 no
Nd1 O12 H122 . . 119.00 no
H121 O12 H122 . . 110.00 no
Nd1 O13 H131 . . 88.00 no
Nd1 O13 H132 . . 163.00 no
H131 O13 H132 . . 108.00 no
Nd1 O14 H141 . . 107.00 no
Nd1 O14 H142 . . 104.00 no
H141 O14 H142 . . 109.00 no
Nd1 O15 H151 . . 125.00 no
Nd1 O15 H152 . . 125.00 no
H151 O15 H152 . . 109.00 no
C31 N31 C36 . . 122.21(17) no
C31 N31 C37 . . 125.7(2) no
C36 N31 C37 . . 110.75(19) no
C33 N32 C34 . . 117.4(2) no
H11W O1W H12W . . 109.00 no
C34 N32 H32A . . 121.00 no
C33 N32 H32A . . 121.00 no
C11 N11 C16 . . 122.2(4) no
C11 N11 C17 . . 121.4(5) no
C16 N11 C17 . . 116.4(5) no
C13 N12 C14 . . 120.6(5) no
C13 N12 H12 . . 120.00 no
C14 N12 H12 . . 120.00 no
N31 C31 C35 . . 124.30(14) no
N31 C31 C32 . . 121.06(12) no
N31 C31 N31 . 2_557 180.00 no
N31 C31 C35 2_557 . 55.70(14) no
N31 C31 C32 . 2_557 58.94(12) no
C32 C31 C35 . 2_557 66.36(14) no
C32 C31 C32 . 2_557 180.00 no
C35 C31 C35 . 2_557 180.00 no
C32 C31 C35 2_557 2_557 113.64(14) no
N31 C31 C32 2_557 . 58.94(12) no
N31 C31 C35 . 2_557 55.70(14) no
C32 C31 C35 2_557 . 66.36(14) no
C32 C31 C35 . . 113.64(14) no
N31 C31 C35 2_557 2_557 124.30(14) no
N31 C31 C32 2_557 2_557 121.06(12) no
C31 C32 C33 . . 120.66(19) no
N32 C33 C32 . . 123.0(3) no
N32 C34 C35 . . 119.7(3) no
C31 C35 C34 . . 124.0(3) no
C33 C32 H32 . . 120.00 no
C31 C32 H32 . . 120.00 no
C32 C33 H33 . . 119.00 no
N32 C33 H33 . . 118.00 no
N32 C34 H34 . . 120.00 no
C35 C34 H34 . . 120.00 no
C31 C35 H35 . . 118.00 no
C34 C35 H35 . . 118.00 no
H36A C36 H36B . . 109.00 no
H36A C36 H36C . . 109.00 no
N31 C36 H36C . . 109.00 no
N31 C36 H36A . . 110.00 no
H36B C36 H36C . . 109.00 no
N31 C36 H36B . . 109.00 no
H37B C37 H37C . . 109.00 no
H37A C37 H37C . . 109.00 no
N31 C37 H37B . . 110.00 no
N31 C37 H37A . . 109.00 no
H37A C37 H37B . . 110.00 no
N31 C37 H37C . . 109.00 no
C12 C11 C15 . . 115.1(4) no
N11 C11 C15 . . 122.4(4) no
N11 C11 C12 . . 122.5(4) no
C11 C12 C13 . . 120.3(5) no
N12 C13 C12 . . 121.1(5) no
N12 C14 C15 . . 121.7(6) no
C11 C15 C14 . . 121.2(5) no
C11 C12 H12A . . 120.00 no
C13 C12 H12A . . 120.00 no
C12 C13 H13 . . 119.00 no
N12 C13 H13 . . 119.00 no
N12 C14 H14 . . 119.00 no
C15 C14 H14 . . 119.00 no
C14 C15 H15 . . 119.00 no
C11 C15 H15 . . 119.00 no
N11 C16 H16A . . 109.00 no
N11 C16 H16B . . 109.00 no
H16A C16 H16B . . 109.00 no
H16A C16 H16C . . 109.00 no
N11 C16 H16C . . 109.00 no
H16B C16 H16C . . 109.00 no
N11 C17 H17B . . 109.00 no
N11 C17 H17C . . 109.00 no
N11 C17 H17A . . 109.00 no
H17A C17 H17C . . 109.00 no
H17B C17 H17C . . 110.00 no
H17A C17 H17B . . 109.00 no

loop_
_geom_bond_atom_site_label_1
_geom_bond_atom_site_label_2
_geom_bond_site_symmetry_2
_geom_bond_distance
_geom_bond_publ_flag
Nd1 Cl1 . 2.8298(8) no
Nd1 Cl11 . 2.7852(11) no
Nd1 O11 . 2.429(3) no
Nd1 O12 . 2.426(3) no
Nd1 O13 . 2.477(4) no
Nd1 O14 . 2.479(4) no
Nd1 O15 . 2.404(3) no
Nd1 Cl1 2_665 2.8345(9) no
O11 H111 . 0.8500 no
O11 H112 . 0.8500 no
O12 H121 . 0.8500 no
O12 H122 . 0.8500 no
O13 H131 . 0.8500 no
O13 H132 . 0.8500 no
O14 H141 . 0.8500 no
O14 H142 . 0.8500 no
O15 H151 . 0.8500 no
O15 H152 . 0.8500 no
N31 C31 . 1.2855(12) no
N31 C36 . 1.474(4) no
N31 C37 . 1.435(3) no
N32 C33 . 1.385(4) no
N32 C34 . 1.418(5) no
O1W H12W . 0.8500 no
O1W H11W . 0.8500 no
N32 H32A . 0.8800 no
N11 C11 . 1.330(6) no
N11 C17 . 1.452(8) no
N11 C16 . 1.446(8) no
N12 C13 . 1.322(8) no
N12 C14 . 1.319(9) no
N12 H12 . 0.8800 no
C31 C35 2_557 1.417(2) no
C31 C32 2_557 1.467(2) no
C31 C35 . 1.417(2) no
C31 C32 . 1.467(2) no
C32 C33 . 1.306(4) no
C34 C35 . 1.318(4) no
C32 H32 . 0.9500 no
C33 H33 . 0.9500 no
C34 H34 . 0.9500 no
C35 H35 . 0.9500 no
C36 H36B . 0.9800 no
C36 H36C . 0.9800 no
C36 H36A . 0.9800 no
C37 H37A . 0.9800 no
C37 H37B . 0.9800 no
C37 H37C . 0.9800 no
C11 C15 . 1.404(7) no
C11 C12 . 1.408(6) no
C12 C13 . 1.360(7) no
C14 C15 . 1.333(8) no
C12 H12A . 0.9500 no
C13 H13 . 0.9500 no
C14 H14 . 0.9500 no
C15 H15 . 0.9500 no
C16 H16B . 0.9800 no
C16 H16C . 0.9800 no
C16 H16A . 0.9800 no
C17 H17C . 0.9800 no
C17 H17A . 0.9800 no
C17 H17B . 0.9800 no

loop_
_geom_hbond_atom_site_label_D
_geom_hbond_atom_site_label_H
_geom_hbond_atom_site_label_A
_geom_hbond_site_symmetry_A
_geom_hbond_distance_DH
_geom_hbond_distance_HA
_geom_hbond_distance_DA
_geom_hbond_angle_DHA
O11 H111 Cl4 2_566 0.85 2.16 3.010(3) 177
O11 H112 Cl11 2_665 0.85 2.30 3.149(4) 173
O12 H121 Cl6 1_565 0.85 2.24 3.080(3) 168
O12 H122 Cl3 2_666 0.85 2.25 3.089(3) 171
O13 H131 O11 . 0.85 2.19 2.738(6) 122
O13 H131 Cl4 2_566 0.85 2.99 3.631(6) 134
O13 H132 Cl4 . 0.85 2.16 3.005(4) 172
O14 H142 Cl4 2_666 0.85 2.46 3.159(4) 140
O14 H142 Cl11 . 0.85 2.73 3.210(4) 118
O15 H151 O1W . 0.85 1.84 2.683(4) 172
O15 H152 Cl3 . 0.85 2.26 3.109(3) 175
N12 H12 Cl11 2_765 0.88 2.65 3.358(5) 138
N12 H12 Cl11 . 0.88 2.78 3.451(5) 134
O1W H11W Cl3 2_656 0.85 2.35 3.197(3) 179
O1W H12W Cl6 . 0.85 2.52 3.349(3) 167
N32 H32A Cl4 . 0.88 2.26 3.0808(16) 156
C34 H34 Cl1 2_566 0.95 2.82 3.703(3) 155

loop_
_geom_torsion_atom_site_label_1
_geom_torsion_atom_site_label_2
_geom_torsion_atom_site_label_3
_geom_torsion_atom_site_label_4
_geom_torsion_site_symmetry_1
_geom_torsion_site_symmetry_3
_geom_torsion_site_symmetry_4
_geom_torsion
_geom_torsion_publ_flag
Cl11 Nd1 Cl1 Nd1 . . 2_665 81.90(4) no
O11 Nd1 Cl1 Nd1 . . 2_665 -76.70(9) no
O12 Nd1 Cl1 Nd1 . . 2_665 -179.96(10) no
O13 Nd1 Cl1 Nd1 . . 2_665 -125.94(16) no
O14 Nd1 Cl1 Nd1 . . 2_665 140.86(13) no
O15 Nd1 Cl1 Nd1 . . 2_665 1.78(17) no
Cl1 Nd1 Cl1 Nd1 2_665 . 2_665 0.00(4) no
Cl1 Nd1 Cl1 Nd1 . 2_665 2_665 0.00(3) no
Cl11 Nd1 Cl1 Nd1 . 2_665 2_665 -83.69(4) no
O11 Nd1 Cl1 Nd1 . 2_665 2_665 78.59(9) no
O12 Nd1 Cl1 Nd1 . 2_665 2_665 0.06(16) no
O13 Nd1 Cl1 Nd1 . 2_665 2_665 121.24(15) no
O14 Nd1 Cl1 Nd1 . 2_665 2_665 -138.80(13) no
O15 Nd1 Cl1 Nd1 . 2_665 2_665 -178.95(10) no
C36 N31 C31 C32 . . . -179.1(2) no
C36 N31 C31 C35 . . . 13.0(2) no
C36 N31 C31 C32 . . 2_557 0.88(19) no
C36 N31 C31 C35 . . 2_557 -167.0(2) no
C37 N31 C31 C32 . . . -13.5(3) no
C37 N31 C31 C35 . . . 178.6(2) no
C37 N31 C31 C32 . . 2_557 166.5(3) no
C37 N31 C31 C35 . . 2_557 -1.4(2) no
C34 N32 C33 C32 . . . -10.2(5) no
C33 N32 C34 C35 . . . 9.3(5) no
C16 N11 C11 C12 . . . -178.2(5) no
C16 N11 C11 C15 . . . 1.9(7) no
C17 N11 C11 C12 . . . -0.3(7) no
C17 N11 C11 C15 . . . 179.8(5) no
C14 N12 C13 C12 . . . 0.8(8) no
C13 N12 C14 C15 . . . -0.3(9) no
N31 C31 C32 C33 2_557 . . 0.9(2) no
C35 C31 C32 C33 . . . -10.1(3) no
N31 C31 C32 C33 . . . -179.1(2) no
C32 C31 C35 C34 . . . 10.0(3) no
C35 C31 C32 C33 2_557 . . 169.9(3) no
N31 C31 C35 C34 . . . 178.6(2) no
N31 C31 C35 C34 2_557 . . -1.4(2) no
C32 C31 C35 C34 2_557 . . -170.0(3) no
C31 C32 C33 N32 . . . 11.0(4) no
N32 C34 C35 C31 . . . -10.1(5) no
N11 C11 C12 C13 . . . -179.2(5) no
C15 C11 C12 C13 . . . 0.7(7) no
N11 C11 C15 C14 . . . 179.7(5) no
C12 C11 C15 C14 . . . -0.3(8) no
C11 C12 C13 N12 . . . -1.0(8) no
N12 C14 C15 C11 . . . 0.1(9) no
